data_8107691
loop_
_publ_author_name
'Qian, Jun'
'Chen, Chunjie'
'Ma, Liang'
'Wang, Yida'

_publ_section_title
;
 Crystal structure of (2-phenylimino methylquinoline-\k 2
 N,N&#x2032;)-bis(1--phenylpyrazole-\k 2 C,N)-iridium(III)
 hexafluorophosphate, C34H26F6IrN6P
;
_journal_issue 6
_journal_name_full 'Zeitschrift f\"ur Kristallographie - New Crystal Structures'
_journal_page_first 1165
_journal_page_last 1167
_journal_paper_doi 10.1515/ncrs-2023-0375
_journal_volume 238
_journal_year 2023
_chemical_formula_moiety 'C34 H26 Ir N6, F6 P'
_chemical_formula_sum 'C34 H26 F6 Ir N6 P'
_chemical_formula_weight 855.78
_space_group_crystal_system monoclinic
_space_group_IT_number 14
_space_group_name_Hall '-P 2ybc'
_space_group_name_H-M_alt 'P 1 21/c 1'
_atom_sites_solution_hydrogens geom
_cell_angle_alpha 90
_cell_angle_beta 105.48(3)
_cell_angle_gamma 90
_cell_formula_units_Z 4
_cell_length_a 11.929(2)
_cell_length_b 12.653(3)
_cell_length_c 21.707(4)
_cell_measurement_reflns_used 5775
_cell_measurement_temperature 293(2)
_cell_measurement_theta_max 25.366
_cell_measurement_theta_min 3.336
_cell_volume 3157.5(12)
_computing_cell_refinement 'SAINT (Bruker, 2015)'
_computing_data_collection 'APEX3 (Bruker, 2016)'
_computing_data_reduction 'SAINT (Bruker, 2015)'
_computing_molecular_graphics 'PLATON (Spek, 2009)'
_computing_publication_material 'publCIF (Westrip, 2010)'
_computing_structure_refinement 'SHELXL-2014/7 (Sheldrick, 2014)'
_computing_structure_solution 'SHELXL-2014/7 (Sheldrick, 2015)'
_diffrn_ambient_temperature 293(2)
_diffrn_measured_fraction_theta_full 0.997
_diffrn_measured_fraction_theta_max 0.996
_diffrn_measurement_device_type 'Bruker P4'
_diffrn_measurement_method '\w scans'
_diffrn_radiation_monochromator graphite
_diffrn_radiation_source 'sealed tube'
_diffrn_radiation_type MoK\a
_diffrn_radiation_wavelength 0.71073
_diffrn_reflns_av_R_equivalents 0.0274
_diffrn_reflns_av_unetI/netI 0.0278
_diffrn_reflns_Laue_measured_fraction_full 0.997
_diffrn_reflns_Laue_measured_fraction_max 0.996
_diffrn_reflns_limit_h_max 14
_diffrn_reflns_limit_h_min -14
_diffrn_reflns_limit_k_max 15
_diffrn_reflns_limit_k_min -12
_diffrn_reflns_limit_l_max 18
_diffrn_reflns_limit_l_min -26
_diffrn_reflns_number 20822
_diffrn_reflns_point_group_measured_fraction_full 0.997
_diffrn_reflns_point_group_measured_fraction_max 0.996
_diffrn_reflns_theta_full 25.242
_diffrn_reflns_theta_max 25.366
_diffrn_reflns_theta_min 3.336
_exptl_absorpt_coefficient_mu 4.351
_exptl_absorpt_correction_T_max 0.457
_exptl_absorpt_correction_T_min 0.350
_exptl_absorpt_correction_type multi-scan
_exptl_absorpt_process_details 'SADABS V2014/5 (Bruker AXS Inc.)'
_exptl_crystal_colour red
_exptl_crystal_density_diffrn 1.800
_exptl_crystal_description block
_exptl_crystal_F_000 1672
_exptl_crystal_size_max 0.25
_exptl_crystal_size_mid 0.22
_exptl_crystal_size_min 0.18
_refine_diff_density_max 1.134
_refine_diff_density_min -0.735
_refine_diff_density_rms 0.086
_refine_ls_extinction_coef .
_refine_ls_extinction_method none
_refine_ls_goodness_of_fit_ref 1.059
_refine_ls_hydrogen_treatment constr
_refine_ls_matrix_type full
_refine_ls_number_parameters 433
_refine_ls_number_reflns 5775
_refine_ls_number_restraints 0
_refine_ls_restrained_S_all 1.059
_refine_ls_R_factor_all 0.0267
_refine_ls_R_factor_gt 0.0241
_refine_ls_shift/su_max 0.001
_refine_ls_shift/su_mean 0.000
_refine_ls_structure_factor_coef Fsqd
_refine_ls_weighting_details 'w=1/[\s^2^(Fo^2^)+(0.0125P)^2^+5.0964P] where P=(Fo^2^+2Fc^2^)/3'
_refine_ls_weighting_scheme calc
_refine_ls_wR_factor_gt 0.0450
_refine_ls_wR_factor_ref 0.0461
_reflns_Friedel_coverage 0.000
_reflns_Friedel_fraction_full .
_reflns_Friedel_fraction_max .
_reflns_number_gt 5448
_reflns_number_total 5775
_reflns_threshold_expression 'I > 2\s(I)'
_cod_data_source_file suppl_j_ncrs-2023-0375_suppl_001.cif
_cod_data_source_block s
_cod_original_sg_symbol_H-M 'P 21/c'
_cod_database_code 8107691
_shelx_space_group_comment
;
The symmetry employed for this shelxl refinement is uniquely defined
by the following loop, which should always be used as a source of
symmetry information in preference to the above space-group names.
They are only intended as comments.
;

loop_
_space_group_symop_operation_xyz
'x, y, z'
'-x, y+1/2, -z+1/2'
'-x, -y, -z'
'x, -y-1/2, z-1/2'

loop_
_atom_site_label
_atom_site_type_symbol
_atom_site_fract_x
_atom_site_fract_y
_atom_site_fract_z
_atom_site_U_iso_or_equiv
_atom_site_adp_type
_atom_site_occupancy
_atom_site_site_symmetry_order
_atom_site_calc_flag
_atom_site_refinement_flags_posn
_atom_site_refinement_flags_adp
_atom_site_refinement_flags_occupancy
_atom_site_disorder_assembly
_atom_site_disorder_group
Ir1 Ir 0.32696(2) 0.71986(2) 0.09915(2) 0.01607(4) Uani 1 1 d . . . . .
N1 N 0.4347(2) 0.8041(2) 0.16951(12) 0.0203(6) Uani 1 1 d . . . . .
N2 N 0.5384(2) 0.7566(2) 0.19722(13) 0.0208(6) Uani 1 1 d . . . . .
N3 N 0.2281(2) 0.6153(2) 0.03720(12) 0.0198(6) Uani 1 1 d . . . . .
N4 N 0.1854(2) 0.5345(2) 0.06583(13) 0.0210(6) Uani 1 1 d . . . . .
N5 N 0.3496(2) 0.8318(2) 0.02385(12) 0.0189(6) Uani 1 1 d . . . . .
N6 N 0.1826(2) 0.8237(2) 0.08551(12) 0.0174(6) Uani 1 1 d . . . . .
C1 C 0.4688(3) 0.6248(3) 0.11813(15) 0.0189(7) Uani 1 1 d . . . . .
C2 C 0.4868(3) 0.5281(3) 0.09188(16) 0.0230(7) Uani 1 1 d . . . . .
H2A H 0.4291 0.5009 0.0579 0.028 Uiso 1 1 calc R U . . .
C3 C 0.5888(3) 0.4709(3) 0.11513(17) 0.0297(8) Uani 1 1 d . . . . .
H3A H 0.5982 0.4067 0.0962 0.036 Uiso 1 1 calc R U . . .
C4 C 0.6760(3) 0.5076(3) 0.16554(17) 0.0295(8) Uani 1 1 d . . . . .
H4A H 0.7441 0.4688 0.1803 0.035 Uiso 1 1 calc R U . . .
C5 C 0.6621(3) 0.6028(3) 0.19435(16) 0.0256(8) Uani 1 1 d . . . . .
H5A H 0.7197 0.6284 0.2289 0.031 Uiso 1 1 calc R U . . .
C6 C 0.5597(3) 0.6587(3) 0.17020(15) 0.0205(7) Uani 1 1 d . . . . .
C7 C 0.5985(3) 0.8146(3) 0.24781(16) 0.0293(8) Uani 1 1 d . . . . .
H7A H 0.6716 0.7989 0.2743 0.035 Uiso 1 1 calc R U . . .
C8 C 0.5319(3) 0.9003(3) 0.25272(17) 0.0312(9) Uani 1 1 d . . . . .
H8A H 0.5506 0.9538 0.2831 0.037 Uiso 1 1 calc R U . . .
C9 C 0.4305(3) 0.8915(3) 0.20340(16) 0.0241(8) Uani 1 1 d . . . . .
H9A H 0.3690 0.9393 0.1952 0.029 Uiso 1 1 calc R U . . .
C10 C 0.2748(3) 0.6264(2) 0.16138(15) 0.0184(7) Uani 1 1 d . . . . .
C11 C 0.2936(3) 0.6386(3) 0.22718(16) 0.0238(7) Uani 1 1 d . . . . .
H11A H 0.3453 0.6900 0.2485 0.029 Uiso 1 1 calc R U . . .
C12 C 0.2363(3) 0.5751(3) 0.26139(18) 0.0334(9) Uani 1 1 d . . . . .
H12A H 0.2480 0.5857 0.3050 0.040 Uiso 1 1 calc R U . . .
C13 C 0.1621(3) 0.4961(3) 0.23077(19) 0.0362(9) Uani 1 1 d . . . . .
H13A H 0.1233 0.4547 0.2539 0.043 Uiso 1 1 calc R U . . .
C14 C 0.1449(3) 0.4784(3) 0.16627(18) 0.0301(9) Uani 1 1 d . . . . .
H14A H 0.0966 0.4242 0.1456 0.036 Uiso 1 1 calc R U . . .
C15 C 0.2020(3) 0.5436(3) 0.13310(16) 0.0212(7) Uani 1 1 d . . . . .
C16 C 0.1357(3) 0.4611(3) 0.02180(18) 0.0296(8) Uani 1 1 d . . . . .
H16A H 0.1013 0.3984 0.0296 0.036 Uiso 1 1 calc R U . . .
C17 C 0.1452(3) 0.4958(3) -0.03634(18) 0.0319(9) Uani 1 1 d . . . . .
H17A H 0.1183 0.4620 -0.0756 0.038 Uiso 1 1 calc R U . . .
C18 C 0.2034(3) 0.5922(3) -0.02466(16) 0.0247(8) Uani 1 1 d . . . . .
H18A H 0.2223 0.6342 -0.0556 0.030 Uiso 1 1 calc R U . . .
C19 C 0.4307(3) 0.8339(3) -0.01116(15) 0.0211(7) Uani 1 1 d . . . . .
C20 C 0.5198(3) 0.7575(3) -0.00041(16) 0.0249(8) Uani 1 1 d . . . . .
H20A H 0.5255 0.7070 0.0314 0.030 Uiso 1 1 calc R U . . .
C21 C 0.5981(3) 0.7572(3) -0.03649(17) 0.0315(9) Uani 1 1 d . . . . .
H21A H 0.6560 0.7060 -0.0291 0.038 Uiso 1 1 calc R U . . .
C22 C 0.5922(3) 0.8329(3) -0.08431(18) 0.0384(10) Uani 1 1 d . . . . .
H22A H 0.6456 0.8312 -0.1086 0.046 Uiso 1 1 calc R U . . .
C23 C 0.5087(3) 0.9087(3) -0.09527(17) 0.0344(9) Uani 1 1 d . . . . .
H23A H 0.5058 0.9590 -0.1269 0.041 Uiso 1 1 calc R U . . .
C24 C 0.4255(3) 0.9121(3) -0.05891(16) 0.0258(8) Uani 1 1 d . . . . .
C25 C 0.3377(3) 0.9891(3) -0.06961(17) 0.0300(8) Uani 1 1 d . . . . .
H25A H 0.3341 1.0418 -0.0999 0.036 Uiso 1 1 calc R U . . .
C26 C 0.2579(3) 0.9858(3) -0.03506(16) 0.0260(8) Uani 1 1 d . . . . .
H26A H 0.1988 1.0359 -0.0415 0.031 Uiso 1 1 calc R U . . .
C27 C 0.2660(3) 0.9058(3) 0.01035(15) 0.0214(7) Uani 1 1 d . . . . .
C28 C 0.1763(3) 0.8979(3) 0.04485(15) 0.0210(7) Uani 1 1 d . . . . .
H28A H 0.1155 0.9463 0.0372 0.025 Uiso 1 1 calc R U . . .
C29 C 0.0874(3) 0.8097(2) 0.11386(15) 0.0191(7) Uani 1 1 d . . . . .
C30 C 0.1062(3) 0.8151(3) 0.17928(16) 0.0246(8) Uani 1 1 d . . . . .
H30A H 0.1796 0.8322 0.2052 0.029 Uiso 1 1 calc R U . . .
C31 C 0.0159(3) 0.7952(3) 0.20621(16) 0.0264(8) Uani 1 1 d . . . . .
H31A H 0.0287 0.7972 0.2504 0.032 Uiso 1 1 calc R U . . .
C32 C -0.0928(3) 0.7723(3) 0.16789(18) 0.0310(8) Uani 1 1 d . . . . .
H32A H -0.1536 0.7593 0.1862 0.037 Uiso 1 1 calc R U . . .
C33 C -0.1124(3) 0.7682(3) 0.10241(18) 0.0316(9) Uani 1 1 d . . . . .
H33A H -0.1865 0.7533 0.0767 0.038 Uiso 1 1 calc R U . . .
C34 C -0.0217(3) 0.7865(3) 0.07464(16) 0.0253(8) Uani 1 1 d . . . . .
H34A H -0.0342 0.7832 0.0305 0.030 Uiso 1 1 calc R U . . .
P1 P 0.07162(8) 0.15347(8) 0.13115(4) 0.0276(2) Uani 1 1 d . . . . .
F1 F 0.1301(2) 0.22754(18) 0.19060(10) 0.0464(6) Uani 1 1 d . . . . .
F2 F 0.18255(17) 0.07723(17) 0.14869(10) 0.0403(5) Uani 1 1 d . . . . .
F3 F 0.1319(3) 0.2219(2) 0.08776(12) 0.0666(8) Uani 1 1 d . . . . .
F4 F 0.0124(2) 0.0802(2) 0.07213(12) 0.0602(8) Uani 1 1 d . . . . .
F5 F -0.0365(2) 0.2311(2) 0.11262(14) 0.0731(9) Uani 1 1 d . . . . .
F6 F 0.0133(3) 0.0864(2) 0.17514(15) 0.0731(9) Uani 1 1 d . . . . .

loop_
_atom_site_aniso_label
_atom_site_aniso_U_11
_atom_site_aniso_U_22
_atom_site_aniso_U_33
_atom_site_aniso_U_23
_atom_site_aniso_U_13
_atom_site_aniso_U_12
Ir1 0.01822(7) 0.01585(7) 0.01491(7) -0.00014(5) 0.00578(5) -0.00026(5)
N1 0.0240(14) 0.0190(15) 0.0199(14) 0.0009(12) 0.0090(11) -0.0015(12)
N2 0.0183(14) 0.0227(15) 0.0204(14) -0.0010(12) 0.0035(11) -0.0027(12)
N3 0.0206(14) 0.0204(15) 0.0182(14) -0.0001(12) 0.0048(11) 0.0013(12)
N4 0.0184(14) 0.0187(15) 0.0256(15) -0.0010(12) 0.0053(11) -0.0010(12)
N5 0.0221(14) 0.0184(14) 0.0174(14) -0.0012(11) 0.0073(11) -0.0055(12)
N6 0.0212(14) 0.0158(14) 0.0160(13) -0.0030(11) 0.0063(11) 0.0013(11)
C1 0.0179(16) 0.0208(18) 0.0203(17) 0.0020(14) 0.0093(13) -0.0018(14)
C2 0.0224(17) 0.0249(19) 0.0227(18) -0.0016(14) 0.0079(14) 0.0009(15)
C3 0.032(2) 0.025(2) 0.035(2) -0.0034(16) 0.0145(16) 0.0048(17)
C4 0.0213(18) 0.034(2) 0.034(2) 0.0053(17) 0.0087(15) 0.0071(16)
C5 0.0204(17) 0.034(2) 0.0221(18) 0.0032(15) 0.0044(14) -0.0037(16)
C6 0.0206(16) 0.0227(18) 0.0199(17) 0.0022(14) 0.0082(13) -0.0035(14)
C7 0.0277(19) 0.033(2) 0.0239(19) -0.0059(16) 0.0012(15) -0.0085(17)
C8 0.037(2) 0.031(2) 0.0266(19) -0.0110(16) 0.0091(16) -0.0117(18)
C9 0.0315(19) 0.0191(18) 0.0259(19) -0.0025(15) 0.0150(15) -0.0040(15)
C10 0.0174(16) 0.0177(17) 0.0208(17) 0.0042(13) 0.0061(13) 0.0058(14)
C11 0.0260(18) 0.0223(18) 0.0232(18) 0.0051(15) 0.0066(14) 0.0018(15)
C12 0.037(2) 0.040(2) 0.0240(19) 0.0114(17) 0.0098(16) 0.0069(18)
C13 0.036(2) 0.036(2) 0.041(2) 0.0181(19) 0.0185(18) 0.0005(19)
C14 0.0258(19) 0.0228(19) 0.041(2) 0.0101(17) 0.0070(16) -0.0007(16)
C15 0.0212(17) 0.0186(17) 0.0240(18) 0.0040(14) 0.0061(14) 0.0061(15)
C16 0.0266(19) 0.0215(19) 0.039(2) -0.0082(16) 0.0063(16) -0.0048(16)
C17 0.031(2) 0.031(2) 0.031(2) -0.0132(17) 0.0030(16) -0.0009(17)
C18 0.0215(17) 0.030(2) 0.0225(18) -0.0024(15) 0.0055(14) 0.0029(16)
C19 0.0234(17) 0.0254(18) 0.0152(16) -0.0033(14) 0.0062(13) -0.0083(15)
C20 0.0253(18) 0.0288(19) 0.0215(17) -0.0033(15) 0.0076(14) -0.0060(16)
C21 0.0252(19) 0.041(2) 0.032(2) -0.0054(17) 0.0144(16) -0.0045(17)
C22 0.034(2) 0.058(3) 0.029(2) -0.004(2) 0.0167(17) -0.011(2)
C23 0.036(2) 0.045(2) 0.023(2) 0.0040(17) 0.0099(16) -0.0152(19)
C24 0.0307(19) 0.0280(19) 0.0190(17) -0.0015(15) 0.0072(14) -0.0110(16)
C25 0.038(2) 0.027(2) 0.0229(19) 0.0060(15) 0.0055(16) -0.0104(17)
C26 0.0317(19) 0.0206(18) 0.0235(18) 0.0022(15) 0.0036(15) -0.0010(15)
C27 0.0249(17) 0.0196(17) 0.0197(17) 0.0017(14) 0.0058(14) -0.0026(15)
C28 0.0235(17) 0.0183(17) 0.0194(17) -0.0017(14) 0.0028(13) 0.0019(14)
C29 0.0219(17) 0.0140(16) 0.0245(18) 0.0014(13) 0.0115(14) 0.0049(14)
C30 0.0246(18) 0.0265(19) 0.0234(18) -0.0006(15) 0.0078(14) 0.0023(15)
C31 0.0305(19) 0.032(2) 0.0218(18) 0.0025(15) 0.0160(15) 0.0048(17)
C32 0.031(2) 0.028(2) 0.040(2) 0.0024(17) 0.0197(17) 0.0005(17)
C33 0.0246(19) 0.029(2) 0.042(2) -0.0008(17) 0.0096(16) -0.0033(16)
C34 0.0295(19) 0.0261(19) 0.0201(17) -0.0011(15) 0.0064(14) 0.0028(16)
P1 0.0268(5) 0.0269(5) 0.0264(5) -0.0035(4) 0.0024(4) 0.0020(4)
F1 0.0557(15) 0.0406(14) 0.0349(13) -0.0115(11) -0.0019(11) 0.0051(12)
F2 0.0332(12) 0.0429(14) 0.0406(13) -0.0049(11) 0.0024(10) 0.0126(10)
F3 0.090(2) 0.0669(19) 0.0490(16) 0.0192(14) 0.0283(15) -0.0074(16)
F4 0.0486(15) 0.0543(16) 0.0616(17) -0.0317(13) -0.0130(12) 0.0075(13)
F5 0.0495(16) 0.0613(18) 0.087(2) -0.0231(16) -0.0200(14) 0.0308(14)
F6 0.080(2) 0.069(2) 0.091(2) 0.0028(17) 0.0590(17) -0.0164(16)

loop_
_atom_type_symbol
_atom_type_description
_atom_type_scat_dispersion_real
_atom_type_scat_dispersion_imag
_atom_type_scat_source
C C 0.0033 0.0016 'International Tables Vol C Tables 4.2.6.8 and 6.1.1.4'
H H 0.0000 0.0000 'International Tables Vol C Tables 4.2.6.8 and 6.1.1.4'
F F 0.0171 0.0103 'International Tables Vol C Tables 4.2.6.8 and 6.1.1.4'
Ir Ir -1.4442 7.9887 'International Tables Vol C Tables 4.2.6.8 and 6.1.1.4'
N N 0.0061 0.0033 'International Tables Vol C Tables 4.2.6.8 and 6.1.1.4'
P P 0.1023 0.0942 'International Tables Vol C Tables 4.2.6.8 and 6.1.1.4'

loop_
_geom_angle_atom_site_label_1
_geom_angle_atom_site_label_2
_geom_angle_atom_site_label_3
_geom_angle
_geom_angle_site_symmetry_1
_geom_angle_site_symmetry_3
C10 Ir1 N1 92.91(12) . .
C10 Ir1 N3 80.36(12) . .
N1 Ir1 N3 171.00(10) . .
C10 Ir1 C1 84.61(12) . .
N1 Ir1 C1 80.25(12) . .
N3 Ir1 C1 93.09(12) . .
C10 Ir1 N6 94.15(11) . .
N1 Ir1 N6 96.21(10) . .
N3 Ir1 N6 90.28(10) . .
C1 Ir1 N6 176.16(11) . .
C10 Ir1 N5 169.23(11) . .
N1 Ir1 N5 92.40(10) . .
N3 Ir1 N5 95.23(10) . .
C1 Ir1 N5 105.53(11) . .
N6 Ir1 N5 75.97(10) . .
C9 N1 N2 106.5(3) . .
C9 N1 Ir1 138.0(2) . .
N2 N1 Ir1 114.96(19) . .
C7 N2 N1 109.9(3) . .
C7 N2 C6 133.8(3) . .
N1 N2 C6 116.3(2) . .
C18 N3 N4 106.7(3) . .
C18 N3 Ir1 138.4(2) . .
N4 N3 Ir1 114.17(19) . .
C16 N4 N3 109.9(3) . .
C16 N4 C15 134.1(3) . .
N3 N4 C15 116.1(3) . .
C27 N5 C19 117.1(3) . .
C27 N5 Ir1 112.0(2) . .
C19 N5 Ir1 130.9(2) . .
C28 N6 C29 118.6(3) . .
C28 N6 Ir1 116.5(2) . .
C29 N6 Ir1 124.5(2) . .
C2 C1 C6 115.3(3) . .
C2 C1 Ir1 130.6(2) . .
C6 C1 Ir1 113.9(2) . .
C3 C2 C1 121.7(3) . .
C3 C2 H2A 119.2 . .
C1 C2 H2A 119.2 . .
C4 C3 C2 121.1(3) . .
C4 C3 H3A 119.4 . .
C2 C3 H3A 119.4 . .
C3 C4 C5 119.7(3) . .
C3 C4 H4A 120.1 . .
C5 C4 H4A 120.1 . .
C6 C5 C4 118.1(3) . .
C6 C5 H5A 120.9 . .
C4 C5 H5A 120.9 . .
C5 C6 C1 124.1(3) . .
C5 C6 N2 121.6(3) . .
C1 C6 N2 114.4(3) . .
N2 C7 C8 107.5(3) . .
N2 C7 H7A 126.3 . .
C8 C7 H7A 126.3 . .
C7 C8 C9 106.4(3) . .
C7 C8 H8A 126.8 . .
C9 C8 H8A 126.8 . .
N1 C9 C8 109.7(3) . .
N1 C9 H9A 125.2 . .
C8 C9 H9A 125.2 . .
C11 C10 C15 116.4(3) . .
C11 C10 Ir1 128.9(2) . .
C15 C10 Ir1 114.4(2) . .
C12 C11 C10 121.0(3) . .
C12 C11 H11A 119.5 . .
C10 C11 H11A 119.5 . .
C13 C12 C11 120.3(3) . .
C13 C12 H12A 119.9 . .
C11 C12 H12A 119.9 . .
C14 C13 C12 120.6(3) . .
C14 C13 H13A 119.7 . .
C12 C13 H13A 119.7 . .
C13 C14 C15 118.0(3) . .
C13 C14 H14A 121.0 . .
C15 C14 H14A 121.0 . .
C14 C15 C10 123.6(3) . .
C14 C15 N4 122.1(3) . .
C10 C15 N4 114.3(3) . .
N4 C16 C17 107.6(3) . .
N4 C16 H16A 126.2 . .
C17 C16 H16A 126.2 . .
C16 C17 C18 105.8(3) . .
C16 C17 H17A 127.1 . .
C18 C17 H17A 127.1 . .
N3 C18 C17 110.0(3) . .
N3 C18 H18A 125.0 . .
C17 C18 H18A 125.0 . .
N5 C19 C20 120.3(3) . .
N5 C19 C24 120.9(3) . .
C20 C19 C24 118.8(3) . .
C21 C20 C19 120.4(3) . .
C21 C20 H20A 119.8 . .
C19 C20 H20A 119.8 . .
C20 C21 C22 121.0(4) . .
C20 C21 H21A 119.5 . .
C22 C21 H21A 119.5 . .
C23 C22 C21 120.2(3) . .
C23 C22 H22A 119.9 . .
C21 C22 H22A 119.9 . .
C22 C23 C24 120.8(4) . .
C22 C23 H23A 119.6 . .
C24 C23 H23A 119.6 . .
C25 C24 C19 119.3(3) . .
C25 C24 C23 121.9(3) . .
C19 C24 C23 118.8(3) . .
C26 C25 C24 119.2(3) . .
C26 C25 H25A 120.4 . .
C24 C25 H25A 120.4 . .
C25 C26 C27 119.0(3) . .
C25 C26 H26A 120.5 . .
C27 C26 H26A 120.5 . .
N5 C27 C26 124.5(3) . .
N5 C27 C28 116.3(3) . .
C26 C27 C28 119.2(3) . .
N6 C28 C27 119.2(3) . .
N6 C28 H28A 120.4 . .
C27 C28 H28A 120.4 . .
C30 C29 C34 120.8(3) . .
C30 C29 N6 120.3(3) . .
C34 C29 N6 118.9(3) . .
C29 C30 C31 119.8(3) . .
C29 C30 H30A 120.1 . .
C31 C30 H30A 120.1 . .
C32 C31 C30 120.0(3) . .
C32 C31 H31A 120.0 . .
C30 C31 H31A 120.0 . .
C31 C32 C33 120.4(3) . .
C31 C32 H32A 119.8 . .
C33 C32 H32A 119.8 . .
C32 C33 C34 120.2(3) . .
C32 C33 H33A 119.9 . .
C34 C33 H33A 119.9 . .
C29 C34 C33 118.8(3) . .
C29 C34 H34A 120.6 . .
C33 C34 H34A 120.6 . .
F6 P1 F5 91.53(18) . .
F6 P1 F3 179.09(17) . .
F5 P1 F3 88.73(17) . .
F6 P1 F4 90.05(17) . .
F5 P1 F4 90.03(14) . .
F3 P1 F4 90.83(16) . .
F6 P1 F1 89.70(15) . .
F5 P1 F1 89.54(14) . .
F3 P1 F1 89.43(15) . .
F4 P1 F1 179.49(15) . .
F6 P1 F2 90.13(15) . .
F5 P1 F2 178.34(17) . .
F3 P1 F2 89.61(14) . .
F4 P1 F2 90.08(13) . .
F1 P1 F2 90.36(12) . .

loop_
_geom_bond_atom_site_label_1
_geom_bond_atom_site_label_2
_geom_bond_distance
_geom_bond_site_symmetry_2
Ir1 C10 2.014(3) .
Ir1 N1 2.018(3) .
Ir1 N3 2.026(3) .
Ir1 C1 2.027(3) .
Ir1 N6 2.124(3) .
Ir1 N5 2.233(3) .
N1 C9 1.337(4) .
N1 N2 1.362(4) .
N2 C7 1.355(4) .
N2 C6 1.423(4) .
N3 C18 1.328(4) .
N3 N4 1.364(4) .
N4 C16 1.351(4) .
N4 C15 1.425(4) .
N5 C27 1.342(4) .
N5 C19 1.381(4) .
N6 C28 1.277(4) .
N6 C29 1.439(4) .
C1 C2 1.391(4) .
C1 C6 1.408(4) .
C2 C3 1.389(5) .
C2 H2A 0.9300 .
C3 C4 1.374(5) .
C3 H3A 0.9300 .
C4 C5 1.388(5) .
C4 H4A 0.9300 .
C5 C6 1.387(5) .
C5 H5A 0.9300 .
C7 C8 1.365(5) .
C7 H7A 0.9300 .
C8 C9 1.389(5) .
C8 H8A 0.9300 .
C9 H9A 0.9300 .
C10 C11 1.394(4) .
C10 C15 1.395(4) .
C11 C12 1.392(5) .
C11 H11A 0.9300 .
C12 C13 1.382(5) .
C12 H12A 0.9300 .
C13 C14 1.378(5) .
C13 H13A 0.9300 .
C14 C15 1.387(5) .
C14 H14A 0.9300 .
C16 C17 1.369(5) .
C16 H16A 0.9300 .
C17 C18 1.392(5) .
C17 H17A 0.9300 .
C18 H18A 0.9300 .
C19 C20 1.409(5) .
C19 C24 1.422(5) .
C20 C21 1.370(5) .
C20 H20A 0.9300 .
C21 C22 1.400(5) .
C21 H21A 0.9300 .
C22 C23 1.357(6) .
C22 H22A 0.9300 .
C23 C24 1.424(5) .
C23 H23A 0.9300 .
C24 C25 1.405(5) .
C25 C26 1.361(5) .
C25 H25A 0.9300 .
C26 C27 1.398(5) .
C26 H26A 0.9300 .
C27 C28 1.464(5) .
C28 H28A 0.9300 .
C29 C30 1.379(4) .
C29 C34 1.383(4) .
C30 C31 1.379(5) .
C30 H30A 0.9300 .
C31 C32 1.372(5) .
C31 H31A 0.9300 .
C32 C33 1.378(5) .
C32 H32A 0.9300 .
C33 C34 1.391(5) .
C33 H33A 0.9300 .
C34 H34A 0.9300 .
P1 F6 1.572(3) .
P1 F5 1.585(3) .
P1 F3 1.586(3) .
P1 F4 1.587(2) .
P1 F1 1.597(2) .
P1 F2 1.599(2) .

loop_
_geom_hbond_atom_site_label_D
_geom_hbond_atom_site_label_H
_geom_hbond_atom_site_label_A
_geom_hbond_distance_DH
_geom_hbond_distance_HA
_geom_hbond_distance_DA
_geom_hbond_angle_DHA
_geom_hbond_site_symmetry_A
C5 H5A F1 0.93 2.48 3.401(4) 169.4 2_655
C7 H7A F1 0.93 2.45 3.343(4) 159.7 2_655
C16 H16A F3 0.93 2.54 3.354(5) 145.9 .
C28 H28A F4 0.93 2.34 3.180(4) 150.9 1_565
C34 H34A F3 0.93 2.52 3.419(4) 162.4 3_565

loop_
_geom_torsion_atom_site_label_1
_geom_torsion_atom_site_label_2
_geom_torsion_atom_site_label_3
_geom_torsion_atom_site_label_4
_geom_torsion
_geom_torsion_site_symmetry_1
_geom_torsion_site_symmetry_2
_geom_torsion_site_symmetry_3
_geom_torsion_site_symmetry_4
C9 N1 N2 C7 -0.3(4) . . . .
Ir1 N1 N2 C7 -173.7(2) . . . .
C9 N1 N2 C6 177.5(3) . . . .
Ir1 N1 N2 C6 4.1(3) . . . .
C18 N3 N4 C16 0.7(3) . . . .
Ir1 N3 N4 C16 -170.9(2) . . . .
C18 N3 N4 C15 -179.7(3) . . . .
Ir1 N3 N4 C15 8.6(3) . . . .
C6 C1 C2 C3 -1.3(5) . . . .
Ir1 C1 C2 C3 -175.0(3) . . . .
C1 C2 C3 C4 0.5(5) . . . .
C2 C3 C4 C5 0.6(5) . . . .
C3 C4 C5 C6 -0.8(5) . . . .
C4 C5 C6 C1 -0.1(5) . . . .
C4 C5 C6 N2 179.7(3) . . . .
C2 C1 C6 C5 1.1(5) . . . .
Ir1 C1 C6 C5 175.9(3) . . . .
C2 C1 C6 N2 -178.7(3) . . . .
Ir1 C1 C6 N2 -3.9(4) . . . .
C7 N2 C6 C5 -2.7(6) . . . .
N1 N2 C6 C5 -179.9(3) . . . .
C7 N2 C6 C1 177.0(3) . . . .
N1 N2 C6 C1 -0.1(4) . . . .
N1 N2 C7 C8 0.2(4) . . . .
C6 N2 C7 C8 -177.0(3) . . . .
N2 C7 C8 C9 -0.1(4) . . . .
N2 N1 C9 C8 0.2(4) . . . .
Ir1 N1 C9 C8 171.3(3) . . . .
C7 C8 C9 N1 -0.1(4) . . . .
C15 C10 C11 C12 -3.9(5) . . . .
Ir1 C10 C11 C12 170.1(3) . . . .
C10 C11 C12 C13 2.0(5) . . . .
C11 C12 C13 C14 0.9(6) . . . .
C12 C13 C14 C15 -1.6(5) . . . .
C13 C14 C15 C10 -0.5(5) . . . .
C13 C14 C15 N4 -177.0(3) . . . .
C11 C10 C15 C14 3.2(5) . . . .
Ir1 C10 C15 C14 -171.7(3) . . . .
C11 C10 C15 N4 179.9(3) . . . .
Ir1 C10 C15 N4 5.0(3) . . . .
C16 N4 C15 C14 -12.8(5) . . . .
N3 N4 C15 C14 167.8(3) . . . .
C16 N4 C15 C10 170.4(3) . . . .
N3 N4 C15 C10 -9.0(4) . . . .
N3 N4 C16 C17 -0.8(4) . . . .
C15 N4 C16 C17 179.7(3) . . . .
N4 C16 C17 C18 0.5(4) . . . .
N4 N3 C18 C17 -0.4(4) . . . .
Ir1 N3 C18 C17 168.1(3) . . . .
C16 C17 C18 N3 -0.1(4) . . . .
C27 N5 C19 C20 -178.8(3) . . . .
Ir1 N5 C19 C20 -1.7(4) . . . .
C27 N5 C19 C24 0.6(4) . . . .
Ir1 N5 C19 C24 177.7(2) . . . .
N5 C19 C20 C21 177.8(3) . . . .
C24 C19 C20 C21 -1.6(5) . . . .
C19 C20 C21 C22 0.5(5) . . . .
C20 C21 C22 C23 0.5(6) . . . .
C21 C22 C23 C24 -0.5(6) . . . .
N5 C19 C24 C25 1.2(5) . . . .
C20 C19 C24 C25 -179.4(3) . . . .
N5 C19 C24 C23 -177.8(3) . . . .
C20 C19 C24 C23 1.6(5) . . . .
C22 C23 C24 C25 -179.5(3) . . . .
C22 C23 C24 C19 -0.5(5) . . . .
C19 C24 C25 C26 -1.5(5) . . . .
C23 C24 C25 C26 177.4(3) . . . .
C24 C25 C26 C27 0.3(5) . . . .
C19 N5 C27 C26 -2.0(5) . . . .
Ir1 N5 C27 C26 -179.7(3) . . . .
C19 N5 C27 C28 176.0(3) . . . .
Ir1 N5 C27 C28 -1.7(3) . . . .
C25 C26 C27 N5 1.6(5) . . . .
C25 C26 C27 C28 -176.3(3) . . . .
C29 N6 C28 C27 -173.2(3) . . . .
Ir1 N6 C28 C27 0.8(4) . . . .
N5 C27 C28 N6 0.7(4) . . . .
C26 C27 C28 N6 178.8(3) . . . .
C28 N6 C29 C30 -121.6(3) . . . .
Ir1 N6 C29 C30 64.9(4) . . . .
C28 N6 C29 C34 61.0(4) . . . .
Ir1 N6 C29 C34 -112.5(3) . . . .
C34 C29 C30 C31 1.3(5) . . . .
N6 C29 C30 C31 -176.0(3) . . . .
C29 C30 C31 C32 -1.4(5) . . . .
C30 C31 C32 C33 0.5(5) . . . .
C31 C32 C33 C34 0.6(5) . . . .
C30 C29 C34 C33 -0.3(5) . . . .
N6 C29 C34 C33 177.1(3) . . . .
C32 C33 C34 C29 -0.6(5) . . . .
